data_2232420
loop_
_publ_author_name
'Pansuriya, Pramod B.'
'Friedrich, Holger B.'
'Maguire, Glenn E. M.'

_publ_section_title
;
 1,1'-(Ethane-1,2-diyl)bis(3-phenylthiourea)
;
_journal_coeditor_code PK2349
_journal_issue 11
_journal_name_full 'Acta Crystallographica Section E'
_journal_page_first o2819
_journal_paper_doi 10.1107/S1600536811039936
_journal_volume 67
_journal_year 2011
_chemical_formula_iupac 'C16 H18 N4 S2'
_chemical_formula_moiety 'C16 H18 N4 S2'
_chemical_formula_sum 'C16 H18 N4 S2'
_chemical_formula_weight 330.46
_chemical_melting_point 462
_chemical_name_systematic
;
1,1'-(Ethane-1,2-diyl)bis(3-phenylthiourea)
;
_space_group_IT_number 61
_symmetry_cell_setting orthorhombic
_symmetry_space_group_name_Hall '-P 2ac 2ab'
_symmetry_space_group_name_H-M 'P b c a'
_atom_sites_solution_hydrogens geom
_atom_sites_solution_primary direct
_atom_sites_solution_secondary difmap
_audit_creation_method SHELXL-97
_cell_angle_alpha 90.00
_cell_angle_beta 90.00
_cell_angle_gamma 90.00
_cell_formula_units_Z 4
_cell_length_a 10.5823(4)
_cell_length_b 9.1053(3)
_cell_length_c 16.4163(6)
_cell_measurement_reflns_used 8682
_cell_measurement_temperature 173(2)
_cell_measurement_theta_max 28.28
_cell_measurement_theta_min 2.48
_cell_volume 1581.79(10)
_computing_cell_refinement 'SAINT (Bruker, 2006)'
_computing_data_collection 'APEX2 (Bruker, 2006)'
_computing_data_reduction 'SAINT (Bruker, 2006)'
_computing_molecular_graphics 'OLEX2 (Dolomanov <i>et al.</i>, 2009)'
_computing_publication_material 'SHELXTL (Sheldrick, 2008)'
_computing_structure_refinement 'SHELXL97 (Sheldrick, 2008)'
_computing_structure_solution 'SHELXS97 (Sheldrick, 2008)'
_diffrn_ambient_temperature 173(2)
_diffrn_measured_fraction_theta_full 0.999
_diffrn_measured_fraction_theta_max 0.999
_diffrn_measurement_device_type 'Bruker APEXII CCD'
_diffrn_measurement_method '\f and \w'
_diffrn_radiation_monochromator graphite
_diffrn_radiation_source 'fine-focus sealed tube'
_diffrn_radiation_type MoK\a
_diffrn_radiation_wavelength 0.71073
_diffrn_reflns_av_R_equivalents 0.0782
_diffrn_reflns_av_sigmaI/netI 0.0277
_diffrn_reflns_limit_h_max 13
_diffrn_reflns_limit_h_min -13
_diffrn_reflns_limit_k_max 12
_diffrn_reflns_limit_k_min -12
_diffrn_reflns_limit_l_max 21
_diffrn_reflns_limit_l_min -21
_diffrn_reflns_number 22438
_diffrn_reflns_theta_full 27.99
_diffrn_reflns_theta_max 27.99
_diffrn_reflns_theta_min 2.48
_diffrn_standards_number 0
_exptl_absorpt_coefficient_mu 0.338
_exptl_absorpt_correction_type none
_exptl_crystal_colour colourless
_exptl_crystal_density_diffrn 1.388
_exptl_crystal_density_method 'not measured'
_exptl_crystal_description plate
_exptl_crystal_F_000 696
_exptl_crystal_size_max 0.53
_exptl_crystal_size_mid 0.26
_exptl_crystal_size_min 0.12
_refine_diff_density_max 0.545
_refine_diff_density_min -0.377
_refine_ls_extinction_method none
_refine_ls_goodness_of_fit_ref 1.127
_refine_ls_hydrogen_treatment constr
_refine_ls_matrix_type full
_refine_ls_number_parameters 100
_refine_ls_number_reflns 1902
_refine_ls_number_restraints 0
_refine_ls_restrained_S_all 1.127
_refine_ls_R_factor_all 0.0712
_refine_ls_R_factor_gt 0.0544
_refine_ls_shift/su_max 0.000
_refine_ls_shift/su_mean 0.000
_refine_ls_structure_factor_coef Fsqd
_refine_ls_weighting_details 'calc w=1/[\s^2^(Fo^2^)+(0.0373P)^2^+3.3624P] where P=(Fo^2^+2Fc^2^)/3'
_refine_ls_weighting_scheme calc
_refine_ls_wR_factor_gt 0.1207
_refine_ls_wR_factor_ref 0.1346
_reflns_number_gt 1523
_reflns_number_total 1902
_reflns_threshold_expression I>2\s(I)
_cod_data_source_file pk2349.cif
_cod_data_source_block I
_cod_database_code 2232420
_cod_database_fobs_code 2232420

loop_
_symmetry_equiv_pos_as_xyz
'x, y, z'
'-x+1/2, -y, z+1/2'
'-x, y+1/2, -z+1/2'
'x+1/2, -y+1/2, -z'
'-x, -y, -z'
'x-1/2, y, -z-1/2'
'x, -y-1/2, z-1/2'
'-x-1/2, y-1/2, z'

loop_
_atom_site_type_symbol
_atom_site_label
_atom_site_fract_x
_atom_site_fract_y
_atom_site_fract_z
_atom_site_U_iso_or_equiv
_atom_site_adp_type
_atom_site_calc_flag
_atom_site_refinement_flags
_atom_site_occupancy
_atom_site_symmetry_multiplicity
C C1 0.4907(2) 0.4345(3) 0.35565(15) 0.0229(5) Uani d . 1 1
C C2 0.4488(3) 0.3631(3) 0.28604(17) 0.0281(6) Uani d . 1 1
H H2 0.4897 0.2763 0.2678 0.034 Uiso calc R 1 1
C C3 0.3463(3) 0.4196(3) 0.24308(18) 0.0329(6) Uani d . 1 1
H H3 0.3161 0.3700 0.1961 0.039 Uiso calc R 1 1
C C4 0.2885(3) 0.5468(3) 0.26835(18) 0.0339(6) Uani d . 1 1
H H4 0.2185 0.5848 0.2389 0.041 Uiso calc R 1 1
C C5 0.3321(3) 0.6195(3) 0.33647(18) 0.0321(6) Uani d . 1 1
H H5 0.2932 0.7086 0.3530 0.039 Uiso calc R 1 1
C C6 0.4330(3) 0.5630(3) 0.38118(17) 0.0280(6) Uani d . 1 1
H H6 0.4619 0.6121 0.4287 0.034 Uiso calc R 1 1
C C7 0.6127(2) 0.2403(3) 0.42665(15) 0.0226(5) Uani d . 1 1
C C8 0.5090(3) 0.0019(3) 0.45415(16) 0.0263(5) Uani d . 1 1
H H8A 0.5891 -0.0479 0.4398 0.032 Uiso calc R 1 1
H H8B 0.4389 -0.0520 0.4276 0.032 Uiso calc R 1 1
N N1 0.5975(2) 0.3795(2) 0.39925(14) 0.0246(5) Uani d . 1 1
H H1N 0.6591 0.4418 0.4092 0.030 Uiso calc R 1 1
N N2 0.5118(2) 0.1523(2) 0.42399(14) 0.0258(5) Uani d . 1 1
H H2N 0.4421 0.1877 0.4025 0.031 Uiso calc R 1 1
S S1 0.75428(6) 0.18711(7) 0.46353(4) 0.0273(2) Uani d . 1 1

loop_
_atom_site_aniso_label
_atom_site_aniso_U_11
_atom_site_aniso_U_22
_atom_site_aniso_U_33
_atom_site_aniso_U_12
_atom_site_aniso_U_13
_atom_site_aniso_U_23
C1 0.0182(11) 0.0206(12) 0.0298(12) -0.0016(9) -0.0006(10) 0.0067(10)
C2 0.0263(13) 0.0241(13) 0.0338(13) 0.0016(11) 0.0008(11) 0.0000(11)
C3 0.0346(15) 0.0306(14) 0.0335(14) -0.0042(12) -0.0079(12) 0.0026(12)
C4 0.0268(14) 0.0340(15) 0.0407(15) -0.0005(12) -0.0072(12) 0.0107(12)
C5 0.0238(13) 0.0281(14) 0.0445(16) 0.0071(11) 0.0010(12) 0.0039(12)
C6 0.0265(13) 0.0266(13) 0.0309(13) 0.0009(11) -0.0005(10) -0.0005(11)
C7 0.0170(11) 0.0230(12) 0.0279(12) 0.0013(9) 0.0023(10) 0.0006(10)
C8 0.0229(12) 0.0184(11) 0.0376(14) -0.0016(9) -0.0004(11) 0.0030(10)
N1 0.0164(10) 0.0196(10) 0.0378(12) -0.0019(8) -0.0033(9) 0.0024(9)
N2 0.0152(10) 0.0219(11) 0.0403(12) -0.0003(8) -0.0024(9) 0.0084(9)
S1 0.0150(3) 0.0218(3) 0.0450(4) 0.0017(2) -0.0026(3) 0.0001(3)

loop_
_atom_type_symbol
_atom_type_description
_atom_type_scat_dispersion_real
_atom_type_scat_dispersion_imag
_atom_type_scat_source
C C 0.0033 0.0016 'International Tables Vol C Tables 4.2.6.8 and 6.1.1.4'
H H 0.0000 0.0000 'International Tables Vol C Tables 4.2.6.8 and 6.1.1.4'
N N 0.0061 0.0033 'International Tables Vol C Tables 4.2.6.8 and 6.1.1.4'
S S 0.1246 0.1234 'International Tables Vol C Tables 4.2.6.8 and 6.1.1.4'

loop_
_geom_angle_atom_site_label_1
_geom_angle_atom_site_label_2
_geom_angle_atom_site_label_3
_geom_angle_site_symmetry_1
_geom_angle_site_symmetry_3
_geom_angle
C6 C1 C2 . . 120.3(2)
C6 C1 N1 . . 119.6(2)
C2 C1 N1 . . 120.1(2)
C1 C2 C3 . . 119.5(3)
C1 C2 H2 . . 120.2
C3 C2 H2 . . 120.2
C4 C3 C2 . . 120.4(3)
C4 C3 H3 . . 119.8
C2 C3 H3 . . 119.8
C3 C4 C5 . . 120.0(3)
C3 C4 H4 . . 120.0
C5 C4 H4 . . 120.0
C4 C5 C6 . . 120.4(3)
C4 C5 H5 . . 119.8
C6 C5 H5 . . 119.8
C1 C6 C5 . . 119.4(3)
C1 C6 H6 . . 120.3
C5 C6 H6 . . 120.3
N2 C7 N1 . . 117.1(2)
N2 C7 S1 . . 123.3(2)
N1 C7 S1 . . 119.59(19)
N2 C8 C8 . 5_656 111.2(3)
N2 C8 H8A . . 109.4
C8 C8 H8A 5_656 . 109.4
N2 C8 H8B . . 109.4
C8 C8 H8B 5_656 . 109.4
H8A C8 H8B . . 108.0
C7 N1 C1 . . 126.1(2)
C7 N1 H1N . . 117.0
C1 N1 H1N . . 117.0
C7 N2 C8 . . 124.7(2)
C7 N2 H2N . . 117.6
C8 N2 H2N . . 117.6

loop_
_geom_bond_atom_site_label_1
_geom_bond_atom_site_label_2
_geom_bond_site_symmetry_2
_geom_bond_distance
C1 C6 . 1.385(4)
C1 C2 . 1.387(4)
C1 N1 . 1.428(3)
C2 C3 . 1.393(4)
C2 H2 . 0.9500
C3 C4 . 1.373(4)
C3 H3 . 0.9500
C4 C5 . 1.379(4)
C4 H4 . 0.9500
C5 C6 . 1.394(4)
C5 H5 . 0.9500
C6 H6 . 0.9500
C7 N2 . 1.336(3)
C7 N1 . 1.354(3)
C7 S1 . 1.687(2)
C8 N2 . 1.456(3)
C8 C8 5_656 1.518(5)
C8 H8A . 0.9900
C8 H8B . 0.9900
N1 H1N . 0.8800
N2 H2N . 0.8800

loop_
_geom_hbond_atom_site_label_D
_geom_hbond_atom_site_label_H
_geom_hbond_atom_site_label_A
_geom_hbond_site_symmetry_A
_geom_hbond_distance_DH
_geom_hbond_distance_HA
_geom_hbond_distance_DA
_geom_hbond_angle_DHA
N1 H1N S1 8_765 0.88 2.57 3.379(2) 153

loop_
_geom_torsion_atom_site_label_1
_geom_torsion_atom_site_label_2
_geom_torsion_atom_site_label_3
_geom_torsion_atom_site_label_4
_geom_torsion_site_symmetry_1
_geom_torsion
C6 C1 C2 C3 . -1.5(4)
N1 C1 C2 C3 . -178.6(2)
C1 C2 C3 C4 . 1.3(4)
C2 C3 C4 C5 . 0.1(4)
C3 C4 C5 C6 . -1.4(4)
C2 C1 C6 C5 . 0.3(4)
N1 C1 C6 C5 . 177.4(2)
C4 C5 C6 C1 . 1.2(4)
N2 C7 N1 C1 . -11.0(4)
S1 C7 N1 C1 . 170.1(2)
C6 C1 N1 C7 . 130.0(3)
C2 C1 N1 C7 . -52.9(4)
N1 C7 N2 C8 . -177.1(2)
S1 C7 N2 C8 . 1.8(4)
C8 C8 N2 C7 5_656 80.6(4)
